data_4508464
loop_
_publ_author_name
'Mocilac, Pavle'
'Gallagher, John F.'

_publ_section_title
;
 The First Phenyl-N-pyridinylcarbamate Structures: Structural and
 Conformational Analysis of Nine Methoxyphenyl-N-pyridinylcarbamates
;
_journal_issue 12
_journal_name_full 'Crystal Growth &amp; Design'
_journal_page_first 5295
_journal_paper_doi 10.1021/cg4010888
_journal_volume 13
_journal_year 2013
_chemical_formula_moiety 'C13 H12 N2 O3'
_chemical_formula_sum 'C13 H12 N2 O3'
_chemical_formula_weight 244.25
_chemical_melting_point 430
_chemical_name_common CppOMe
_chemical_name_systematic 4-methoxyphenyl-pyridin-4-ylcarbamate
_space_group_IT_number 14
_symmetry_cell_setting monoclinic
_symmetry_Int_Tables_number 14
_symmetry_space_group_name_Hall '-P 2yn'
_symmetry_space_group_name_H-M 'P 1 21/n 1'
_atom_sites_solution_hydrogens geom
_atom_sites_solution_primary direct
_atom_sites_solution_secondary difmap
_audit_creation_method SHELXL-97
_cell_angle_alpha 90.00
_cell_angle_beta 94.891(2)
_cell_angle_gamma 90.00
_cell_formula_units_Z 4
_cell_length_a 3.92730(10)
_cell_length_b 28.2318(6)
_cell_length_c 11.0309(2)
_cell_measurement_reflns_used 3771
_cell_measurement_temperature 294(2)
_cell_measurement_theta_max 27.1
_cell_measurement_theta_min 2.3
_cell_volume 1218.59(5)
_computing_cell_refinement
;
CrysAlisPro, Oxford Diffraction Ltd.,
Version 1.171.33.55 (release 05-01-2010 CrysAlis171 .NET)
(compiled Jan  5 2010,16:28:46)
;
_computing_data_collection
;
CrysAlisPro, Oxford Diffraction Ltd.,
Version 1.171.33.55 (release 05-01-2010 CrysAlis171 .NET)
(compiled Jan  5 2010,16:28:46)
;
_computing_data_reduction
;
CrysAlisPro, Oxford Diffraction Ltd.,
Version 1.171.33.55 (release 05-01-2010 CrysAlis171 .NET)
(compiled Jan  5 2010,16:28:46)
;
_computing_molecular_graphics 'PLATON (Spek, 2009)'
_computing_publication_material SHELXL97
_computing_structure_refinement 'SHELXL97 (Sheldrick, 2008) and SORTX (McArdle, 1995)'
_computing_structure_solution 'SHELXS97 (Sheldrick, 2008)'
_diffrn_ambient_temperature 294(2)
_diffrn_measured_fraction_theta_full 0.999
_diffrn_measured_fraction_theta_max 0.968
_diffrn_measurement_device 'Xcalibur, Sapphire3, Gemini ultra'
_diffrn_measurement_method '\w scans'
_diffrn_radiation_monochromator graphite
_diffrn_radiation_source 'fine-focus sealed tube'
_diffrn_radiation_type MoK\a
_diffrn_radiation_wavelength 0.71073
_diffrn_reflns_av_R_equivalents 0.0188
_diffrn_reflns_av_sigmaI/netI 0.0189
_diffrn_reflns_limit_h_max 4
_diffrn_reflns_limit_h_min -4
_diffrn_reflns_limit_k_max 32
_diffrn_reflns_limit_k_min -35
_diffrn_reflns_limit_l_max 13
_diffrn_reflns_limit_l_min -13
_diffrn_reflns_number 7679
_diffrn_reflns_theta_full 26.00
_diffrn_reflns_theta_max 27.06
_diffrn_reflns_theta_min 2.35
_diffrn_standards_decay_% 1
_diffrn_standards_interval_time 60
_diffrn_standards_number 7779
_exptl_absorpt_coefficient_mu 0.096
_exptl_absorpt_correction_T_max 0.9904
_exptl_absorpt_correction_T_min 0.9561
_exptl_absorpt_correction_type analytical
_exptl_absorpt_process_details '(ABSFAC, Clark and Reid, 1998)'
_exptl_crystal_colour colourless
_exptl_crystal_density_diffrn 1.331
_exptl_crystal_density_method 'not measured'
_exptl_crystal_description block
_exptl_crystal_F_000 512
_exptl_crystal_recrystallization_method acetonitrile
_exptl_crystal_size_max 0.47
_exptl_crystal_size_mid 0.26
_exptl_crystal_size_min 0.10
_refine_diff_density_max 0.144
_refine_diff_density_min -0.221
_refine_diff_density_rms 0.044
_refine_ls_extinction_method none
_refine_ls_goodness_of_fit_ref 1.461
_refine_ls_hydrogen_treatment constr
_refine_ls_matrix_type full
_refine_ls_number_parameters 164
_refine_ls_number_reflns 2569
_refine_ls_number_restraints 0
_refine_ls_restrained_S_all 1.461
_refine_ls_R_factor_all 0.0483
_refine_ls_R_factor_gt 0.0416
_refine_ls_shift/su_max 0.000
_refine_ls_shift/su_mean 0.000
_refine_ls_structure_factor_coef Fsqd
_refine_ls_weighting_details 'w=1/[\s^2^(Fo^2^)+(0.049P)^2^] where P=(Fo^2^+2Fc^2^)/3'
_refine_ls_weighting_scheme calc
_refine_ls_wR_factor_gt 0.1106
_refine_ls_wR_factor_ref 0.1144
_reflns_number_gt 2206
_reflns_number_total 2569
_reflns_threshold_expression I>2\s(I)
_cod_data_source_file cg4010888_si_002.cif
_cod_data_source_block CppOMe
_cod_depositor_comments
;
The following automatic conversions were performed:

'_symmetry_cell_setting' value 'Monoclinic' changed to 'monoclinic'
according to /home/saulius/struct/CIF-dictionaries/cif_core.dic
dictionary named 'cif_core.dic' version 2.4.2 from
2011-04-26.

'_exptl_absorpt_correction_type' value 'Analytical'
changed to 'analytical' according to
/home/saulius/struct/CIF-dictionaries/cif_core.dic dictionary named
'cif_core.dic' version 2.4.2 from 2011-04-26.

Automatic conversion script
Id: cif_fix_values 1891 2012-01-12 08:04:46Z andrius 
;
_cod_original_sg_symbol_H-M 'P 21/n'
_cod_database_code 4508464

loop_
_symmetry_equiv_pos_as_xyz
'x, y, z'
'-x+1/2, y+1/2, -z+1/2'
'-x, -y, -z'
'x-1/2, -y-1/2, z-1/2'

loop_
_atom_site_label
_atom_site_type_symbol
_atom_site_fract_x
_atom_site_fract_y
_atom_site_fract_z
_atom_site_U_iso_or_equiv
_atom_site_adp_type
_atom_site_occupancy
_atom_site_symmetry_multiplicity
_atom_site_calc_flag
_atom_site_refinement_flags
O1 O 0.3342(3) 0.10842(3) 0.44917(8) 0.0533(3) Uani 1 1 d .
O2 O 0.0861(3) 0.13400(3) 0.61567(8) 0.0509(3) Uani 1 1 d .
C1 C 0.2063(3) 0.13927(4) 0.50463(11) 0.0403(3) Uani 1 1 d .
N1 N 0.1556(3) 0.18508(4) 0.47052(9) 0.0424(3) Uani 1 1 d .
H1 H 0.0639 0.2033 0.5211 0.051 Uiso 1 1 calc R
C11 C 0.1165(3) 0.08955(4) 0.67354(11) 0.0415(3) Uani 1 1 d .
C12 C 0.2876(4) 0.08864(5) 0.78782(12) 0.0484(3) Uani 1 1 d .
H12 H 0.3902 0.1160 0.8208 0.058 Uiso 1 1 calc R
C13 C 0.3057(4) 0.04701(5) 0.85284(11) 0.0492(3) Uani 1 1 d .
H13 H 0.4191 0.0462 0.9303 0.059 Uiso 1 1 calc R
C14 C 0.1551(3) 0.00641(4) 0.80295(11) 0.0415(3) Uani 1 1 d .
C15 C -0.0167(3) 0.00761(5) 0.68807(11) 0.0430(3) Uani 1 1 d .
H15 H -0.1180 -0.0197 0.6545 0.052 Uiso 1 1 calc R
C16 C -0.0369(3) 0.04970(5) 0.62351(11) 0.0442(3) Uani 1 1 d .
H16 H -0.1539 0.0509 0.5466 0.053 Uiso 1 1 calc R
O14 O 0.1917(3) -0.03326(4) 0.87428(9) 0.0586(3) Uani 1 1 d .
C17 C 0.0223(4) -0.07483(5) 0.83236(17) 0.0646(4) Uani 1 1 d .
H17A H -0.2184 -0.0688 0.8189 0.097 Uiso 1 1 calc R
H17B H 0.0615 -0.0994 0.8921 0.097 Uiso 1 1 calc R
H17C H 0.1085 -0.0847 0.7575 0.097 Uiso 1 1 calc R
C21 C 0.2368(3) 0.20547(4) 0.36226(10) 0.0371(3) Uani 1 1 d .
C22 C 0.3873(3) 0.18165(5) 0.27066(11) 0.0448(3) Uani 1 1 d .
H22 H 0.4448 0.1498 0.2787 0.054 Uiso 1 1 calc R
C23 C 0.4491(4) 0.20656(5) 0.16733(12) 0.0505(3) Uani 1 1 d .
H23 H 0.5506 0.1902 0.1067 0.061 Uiso 1 1 calc R
N24 N 0.3761(3) 0.25195(4) 0.14693(10) 0.0500(3) Uani 1 1 d .
C25 C 0.2329(4) 0.27423(5) 0.23632(12) 0.0515(4) Uani 1 1 d .
H25 H 0.1789 0.3061 0.2257 0.062 Uiso 1 1 calc R
C26 C 0.1605(4) 0.25298(5) 0.34280(11) 0.0466(3) Uani 1 1 d .
H26 H 0.0604 0.2704 0.4019 0.056 Uiso 1 1 calc R

loop_
_atom_site_aniso_label
_atom_site_aniso_U_11
_atom_site_aniso_U_22
_atom_site_aniso_U_33
_atom_site_aniso_U_23
_atom_site_aniso_U_13
_atom_site_aniso_U_12
O1 0.0780(7) 0.0420(5) 0.0421(5) 0.0057(4) 0.0184(4) 0.0146(5)
O2 0.0805(7) 0.0379(5) 0.0368(5) 0.0065(4) 0.0190(4) 0.0073(4)
C1 0.0499(7) 0.0398(7) 0.0313(6) 0.0020(5) 0.0051(5) 0.0023(5)
N1 0.0619(7) 0.0353(6) 0.0318(5) 0.0009(4) 0.0140(5) 0.0038(4)
C11 0.0535(7) 0.0390(7) 0.0336(6) 0.0051(5) 0.0119(5) 0.0043(5)
C12 0.0630(8) 0.0437(7) 0.0385(6) -0.0018(5) 0.0047(6) -0.0078(6)
C13 0.0610(8) 0.0513(8) 0.0338(6) 0.0035(5) -0.0038(5) -0.0036(6)
C14 0.0464(7) 0.0401(7) 0.0383(6) 0.0067(5) 0.0047(5) 0.0030(5)
C15 0.0482(7) 0.0405(7) 0.0401(6) -0.0018(5) 0.0024(5) -0.0008(5)
C16 0.0519(7) 0.0485(8) 0.0319(6) 0.0027(5) 0.0017(5) 0.0049(5)
O14 0.0776(7) 0.0457(6) 0.0504(6) 0.0133(4) -0.0069(5) -0.0022(5)
C17 0.0732(10) 0.0422(8) 0.0773(10) 0.0110(7) 0.0011(8) -0.0018(7)
C21 0.0414(6) 0.0380(6) 0.0321(6) 0.0014(4) 0.0050(4) -0.0017(5)
C22 0.0570(8) 0.0372(7) 0.0418(7) 0.0013(5) 0.0138(6) 0.0021(5)
C23 0.0662(8) 0.0480(8) 0.0400(7) -0.0003(6) 0.0209(6) 0.0015(6)
N24 0.0648(7) 0.0473(7) 0.0399(6) 0.0076(5) 0.0157(5) 0.0004(5)
C25 0.0686(9) 0.0405(8) 0.0471(7) 0.0078(5) 0.0145(6) 0.0073(6)
C26 0.0634(8) 0.0398(7) 0.0387(7) 0.0012(5) 0.0159(6) 0.0062(6)

loop_
_atom_type_symbol
_atom_type_description
_atom_type_scat_dispersion_real
_atom_type_scat_dispersion_imag
_atom_type_scat_source
C C 0.0033 0.0016 'International Tables Vol C Tables 4.2.6.8 and 6.1.1.4'
H H 0.0000 0.0000 'International Tables Vol C Tables 4.2.6.8 and 6.1.1.4'
N N 0.0061 0.0033 'International Tables Vol C Tables 4.2.6.8 and 6.1.1.4'
O O 0.0106 0.0060 'International Tables Vol C Tables 4.2.6.8 and 6.1.1.4'

loop_
_geom_angle_atom_site_label_1
_geom_angle_atom_site_label_2
_geom_angle_atom_site_label_3
_geom_angle
C1 O2 C11 118.93(9)
O1 C1 N1 127.50(11)
O1 C1 O2 125.01(11)
N1 C1 O2 107.48(10)
C1 N1 C21 126.52(10)
C1 N1 H1 116.7
C21 N1 H1 116.7
C16 C11 C12 121.13(12)
C16 C11 O2 122.12(11)
C12 C11 O2 116.58(11)
C13 C12 C11 119.51(12)
C13 C12 H12 120.2
C11 C12 H12 120.2
C12 C13 C14 119.98(12)
C12 C13 H13 120.0
C14 C13 H13 120.0
O14 C14 C13 115.41(11)
O14 C14 C15 124.41(12)
C13 C14 C15 120.19(11)
C14 C15 C16 119.60(12)
C14 C15 H15 120.2
C16 C15 H15 120.2
C11 C16 C15 119.59(11)
C11 C16 H16 120.2
C15 C16 H16 120.2
C14 O14 C17 118.02(11)
O14 C17 H17A 109.5
O14 C17 H17B 109.5
H17A C17 H17B 109.5
O14 C17 H17C 109.5
H17A C17 H17C 109.5
H17B C17 H17C 109.5
C22 C21 C26 117.12(11)
C22 C21 N1 124.71(11)
C26 C21 N1 118.16(11)
C23 C22 C21 118.10(12)
C23 C22 H22 120.9
C21 C22 H22 120.9
N24 C23 C22 125.57(12)
N24 C23 H23 117.2
C22 C23 H23 117.2
C23 N24 C25 115.36(11)
N24 C25 C26 123.96(13)
N24 C25 H25 118.0
C26 C25 H25 118.0
C25 C26 C21 119.88(12)
C25 C26 H26 120.1
C21 C26 H26 120.1

loop_
_geom_bond_atom_site_label_1
_geom_bond_atom_site_label_2
_geom_bond_distance
O1 C1 1.1990(15)
O2 C1 1.3580(15)
O2 C11 1.4083(15)
C1 N1 1.3569(16)
N1 C21 1.3872(14)
N1 H1 0.8600
C11 C16 1.3698(18)
C11 C12 1.3773(19)
C12 C13 1.3756(19)
C12 H12 0.9300
C13 C14 1.3822(19)
C13 H13 0.9300
C14 O14 1.3692(15)
C14 C15 1.3843(18)
C15 C16 1.3844(18)
C15 H15 0.9300
C16 H16 0.9300
O14 C17 1.4076(18)
C17 H17A 0.9600
C17 H17B 0.9600
C17 H17C 0.9600
C21 C22 1.3871(17)
C21 C26 1.3871(17)
C22 C23 1.3784(18)
C22 H22 0.9300
C23 N24 1.3282(18)
C23 H23 0.9300
N24 C25 1.3339(17)
C25 C26 1.3701(18)
C25 H25 0.9300
C26 H26 0.9300

loop_
_geom_hbond_atom_site_label_D
_geom_hbond_atom_site_label_H
_geom_hbond_atom_site_label_A
_geom_hbond_distance_DH
_geom_hbond_distance_HA
_geom_hbond_distance_DA
_geom_hbond_angle_DHA
_geom_hbond_site_symmetry_A
_geom_hbond_publ_flag
N1 H1 N24 0.86 2.06 2.9182(15) 176 4_566 yes
C13 H13 O14 0.93 2.56 3.4778(16) 169 3_657 yes
C22 H22 O1 0.93 2.29 2.8748(16) 121 . yes

loop_
_geom_torsion_atom_site_label_1
_geom_torsion_atom_site_label_2
_geom_torsion_atom_site_label_3
_geom_torsion_atom_site_label_4
_geom_torsion
C11 O2 C1 O1 1.34(19)
C11 O2 C1 N1 -178.35(10)
O1 C1 N1 C21 1.3(2)
O2 C1 N1 C21 -179.00(11)
C1 O2 C11 C16 -61.31(17)
C1 O2 C11 C12 123.43(13)
C16 C11 C12 C13 0.2(2)
O2 C11 C12 C13 175.46(11)
C11 C12 C13 C14 0.5(2)
C12 C13 C14 O14 179.12(12)
C12 C13 C14 C15 -0.6(2)
O14 C14 C15 C16 -179.71(11)
C13 C14 C15 C16 -0.02(19)
C12 C11 C16 C15 -0.8(2)
O2 C11 C16 C15 -175.82(11)
C14 C15 C16 C11 0.69(19)
C13 C14 O14 C17 175.32(13)
C15 C14 O14 C17 -5.0(2)
C1 N1 C21 C22 -0.38(19)
C1 N1 C21 C26 179.03(12)
C26 C21 C22 C23 -0.20(18)
N1 C21 C22 C23 179.21(12)
C21 C22 C23 N24 -0.2(2)
C22 C23 N24 C25 0.4(2)
C23 N24 C25 C26 -0.3(2)
N24 C25 C26 C21 0.0(2)
C22 C21 C26 C25 0.28(19)
N1 C21 C26 C25 -179.17(12)
